data_7039830
loop_
_publ_author_name
'Wedlock, Louise E.'
'Barnard, Peter J.'
'Filipovska, Aleksandra'
'Skelton, Brian W.'
'Berners-Price, Susan J'
'Baker, Murray V.'

_publ_section_title
;
 Dinuclear Au(i) N-heterocyclic carbene complexes derived from
 unsymmetrical azolium cyclophane salts: potential probes for live cell
 imaging applications.
;
_journal_issue 30
_journal_name_full 'Dalton transactions (Cambridge, England : 2003)'
_journal_page_first 12221
_journal_page_last 12236
_journal_paper_doi 10.1039/c6dt01409g
_journal_volume 45
_journal_year 2016
_chemical_formula_moiety 'C52 H48 Au2 N8, 2(Br), 3(C H4 O)'
_chemical_formula_sum 'C55 H60 Au2 Br2 N8 O3'
_chemical_formula_weight 1434.86
_chemical_name_systematic
;
 ?
;
_space_group_IT_number 14
_symmetry_cell_setting monoclinic
_symmetry_space_group_name_Hall '-P 2yn'
_symmetry_space_group_name_H-M 'P 1 21/n 1'
_atom_sites_solution_hydrogens geom
_atom_sites_solution_primary direct
_atom_sites_solution_secondary difmap
_audit_creation_date 2010-05-11T14:41:32-00:00
_audit_creation_method 'WinGX routine CIF_UPDATE'
_audit_update_record
;
2015-10-21 deposited with the CCDC.
2016-07-04 downloaded from the CCDC.
;
_cell_angle_alpha 90
_cell_angle_beta 107.297(3)
_cell_angle_gamma 90
_cell_formula_units_Z 4
_cell_length_a 12.6255(3)
_cell_length_b 27.8969(7)
_cell_length_c 15.7022(4)
_cell_measurement_reflns_used 9101
_cell_measurement_temperature 100(2)
_cell_measurement_theta_max 29.899
_cell_measurement_theta_min 2.5658
_cell_volume 5280.4(2)
_computing_cell_refinement
;
        CrysAlis RED, Oxford Diffraction Ltd.,
        Version 1.171.31.7 (release 18-10-2006 CrysAlis171 .NET)
        (compiled Oct 18 2006,16:28:17)
;
_computing_data_collection
;
        CrysAlis CCD, Oxford Diffraction Ltd.,
        Version 1.171.31.7 (release 18-10-2006 CrysAlis171 .NET)
        (compiled Oct 18 2006,16:28:17)
;
_computing_data_reduction
;
        CrysAlis RED, Oxford Diffraction Ltd.,
        Version 1.171.31.7 (release 18-10-2006 CrysAlis171 .NET)
        (compiled Oct 18 2006,16:28:17)
;
_computing_molecular_graphics 'Diamond (Brandenburg, K., (1999)'
_computing_publication_material 'WinGX Farrugia, L. J. (1999)'
_computing_structure_refinement 'SHELXL-97 (Sheldrick, 1997)'
_computing_structure_solution 'SIR92 (Altomare et al., 1994)'
_diffrn_ambient_temperature 100(2)
_diffrn_detector_area_resol_mean 16.0009
_diffrn_measured_fraction_theta_full 0.999
_diffrn_measured_fraction_theta_max 0.999
_diffrn_measurement_device_type
;
 Oxford Diffraction Xcalibur diffractometer
;
_diffrn_measurement_method '\w scans'
_diffrn_orient_matrix_UB_11 0.012951598
_diffrn_orient_matrix_UB_12 -0.0182963527
_diffrn_orient_matrix_UB_13 0.0325003291
_diffrn_orient_matrix_UB_21 -0.0569978247
_diffrn_orient_matrix_UB_22 -0.0055140411
_diffrn_orient_matrix_UB_23 -0.0094745147
_diffrn_orient_matrix_UB_31 0.0043577913
_diffrn_orient_matrix_UB_32 -0.0166025808
_diffrn_orient_matrix_UB_33 -0.0328601328
_diffrn_radiation_monochromator graphite
_diffrn_radiation_type MoK\a
_diffrn_radiation_wavelength 0.71073
_diffrn_reflns_av_R_equivalents 0.0751
_diffrn_reflns_av_unetI/netI 0.0947
_diffrn_reflns_limit_h_max 15
_diffrn_reflns_limit_h_min -15
_diffrn_reflns_limit_k_max 30
_diffrn_reflns_limit_k_min -33
_diffrn_reflns_limit_l_max 18
_diffrn_reflns_limit_l_min -18
_diffrn_reflns_number 49310
_diffrn_reflns_theta_full 25
_diffrn_reflns_theta_max 25
_diffrn_reflns_theta_min 2.57
_exptl_absorpt_coefficient_mu 7.115
_exptl_absorpt_correction_T_max 1
_exptl_absorpt_correction_T_min 0.72108
_exptl_absorpt_correction_type multi-scan
_exptl_absorpt_process_details
;
        CrysAlis RED, Oxford Diffraction Ltd.,
        Empirical absorption correction using spherical harmonics,
 implemented in SCALE3 ABSPACK scaling algorithm.

;
_exptl_crystal_colour colourless
_exptl_crystal_density_diffrn 1.805
_exptl_crystal_density_method 'not measured'
_exptl_crystal_description rod
_exptl_crystal_F_000 2792
_exptl_crystal_size_max 0.14
_exptl_crystal_size_mid 0.09
_exptl_crystal_size_min 0.07
_refine_diff_density_max 2.623
_refine_diff_density_min -1.672
_refine_diff_density_rms 0.19
_refine_ls_extinction_method none
_refine_ls_goodness_of_fit_ref 1.223
_refine_ls_hydrogen_treatment constr
_refine_ls_matrix_type full
_refine_ls_number_parameters 703
_refine_ls_number_reflns 9275
_refine_ls_number_restraints 537
_refine_ls_restrained_S_all 1.2
_refine_ls_R_factor_all 0.1504
_refine_ls_R_factor_gt 0.0954
_refine_ls_shift/su_max 0.003
_refine_ls_shift/su_mean 0
_refine_ls_structure_factor_coef Fsqd
_refine_ls_weighting_details 'calc w=1/[\s^2^(Fo^2^)+(0.0292P)^2^+163.8824P] where P=(Fo^2^+2Fc^2^)/3'
_refine_ls_weighting_scheme calc
_refine_ls_wR_factor_gt 0.1958
_refine_ls_wR_factor_ref 0.2095
_reflns_number_gt 5562
_reflns_number_total 9275
_reflns_threshold_expression I>2\s(I)
_cod_data_source_file c6dt01409g3.cif
_cod_data_source_block lw1281
_cod_depositor_comments 'Adding full bibliography for 7039821--7039830.cif.'
_cod_original_sg_symbol_Hall -P_2yn
_cod_database_code 7039830

loop_
_symmetry_equiv_pos_as_xyz
'x, y, z'
'-x+1/2, y+1/2, -z+1/2'
'-x, -y, -z'
'x-1/2, -y-1/2, z-1/2'

loop_
_atom_site_label
_atom_site_type_symbol
_atom_site_fract_x
_atom_site_fract_y
_atom_site_fract_z
_atom_site_U_iso_or_equiv
_atom_site_adp_type
_atom_site_occupancy
_atom_site_symmetry_multiplicity
_atom_site_calc_flag
_atom_site_refinement_flags
_atom_site_disorder_assembly
_atom_site_disorder_group
Au1 Au 0.21358(7) 0.06659(3) 0.22538(5) 0.0381(2) Uani 1 1 d . E .
Au2 Au 0.20672(9) 0.17870(3) 0.21770(6) 0.0561(3) Uani 1 1 d . . .
Br1 Br 0.7076(4) 0.29633(17) 0.2131(3) 0.0871(19) Uani 0.686(9) 1 d P A 1
Br2 Br 0.9982(5) 0.4775(3) 0.3832(4) 0.093(3) Uani 0.482(9) 1 d P B 2
Br3 Br 0.592(2) 0.4801(14) 0.157(2) 0.34(3) Uani 0.27(2) 1 d PD C 3
Br4 Br 0.5624(10) 0.5055(4) 0.0769(13) 0.096(7) Uani 0.246(13) 1 d PD . 4
Br5 Br 0.733(2) 0.4485(14) 0.2589(18) 0.34(2) Uani 0.321(15) 1 d P D 5
C10 C 0.300(3) 0.1012(14) 0.038(2) 0.041(6) Uani 0.5 1 d PDU E 1
H10A H 0.3791 0.0938 0.0458 0.049 Uiso 0.5 1 calc PR E 1
H10B H 0.2939 0.1139 0.095 0.049 Uiso 0.5 1 calc PR E 1
C10' C 0.265(4) 0.1021(11) -0.028(3) 0.056(7) Uani 0.5 1 d PDU E 2
H10C H 0.3266 0.0949 -0.0532 0.068 Uiso 0.5 1 calc PR E 2
H10D H 0.2007 0.1134 -0.0769 0.068 Uiso 0.5 1 calc PR E 2
C11 C 0.2335(16) 0.0562(7) 0.0151(14) 0.046(4) Uani 1 1 d DU . .
H11A H 0.2251 0.0479 -0.0479 0.056 Uiso 0.5 1 calc PR E 1
H11B H 0.2748 0.0299 0.0528 0.056 Uiso 0.5 1 calc PR E 1
H11C H 0.2346 0.0285 -0.0239 0.056 Uiso 0.5 1 d PR E 2
H11D H 0.2887 0.0502 0.0737 0.056 Uiso 0.5 1 d PR E 2
N121 N 0.1237(11) 0.0596(5) 0.0272(9) 0.030(3) Uani 1 1 d U E .
C122 C 0.0978(14) 0.0651(6) 0.1047(11) 0.029(3) Uani 1 1 d U . .
N123 N -0.0114(11) 0.0680(5) 0.0865(9) 0.029(3) Uani 1 1 d U E .
C124 C -0.1704(14) 0.0617(7) -0.0582(11) 0.035(3) Uani 1 1 d U . .
H124 H -0.2299 0.0638 -0.033 0.042 Uiso 1 1 calc R . .
C125 C -0.1909(15) 0.0574(7) -0.1506(12) 0.039(3) Uani 1 1 d U . .
H125 H -0.265 0.0582 -0.1889 0.046 Uiso 1 1 calc R . .
C126 C -0.1025(14) 0.0520(6) -0.1866(11) 0.033(3) Uani 1 1 d U . .
H126 H -0.119 0.0469 -0.249 0.04 Uiso 1 1 calc R . .
C127 C 0.0086(14) 0.0537(6) -0.1354(11) 0.031(3) Uani 1 1 d U E .
H127 H 0.0685 0.0524 -0.1604 0.037 Uiso 1 1 calc R . .
C128 C 0.0231(13) 0.0575(6) -0.0460(11) 0.027(3) Uani 1 1 d U . .
C129 C -0.0609(14) 0.0627(7) -0.0045(11) 0.030(3) Uani 1 1 d U E .
C12 C -0.0641(16) 0.0715(7) 0.1556(11) 0.038(5) Uani 1 1 d . . .
H12A H -0.0108 0.0857 0.2091 0.045 Uiso 1 1 calc R E .
H12B H -0.0813 0.0386 0.1716 0.045 Uiso 1 1 calc R . .
C131 C -0.1774(17) 0.1502(8) 0.1253(11) 0.044(5) Uani 1 1 d . . .
C132 C -0.1678(16) 0.1002(8) 0.1327(12) 0.041(5) Uani 1 1 d . E .
C133 C -0.2654(18) 0.0753(10) 0.1213(13) 0.059(7) Uani 1 1 d . . .
H133 H -0.261 0.0414 0.1262 0.071 Uiso 1 1 calc R E .
C134 C -0.369(2) 0.0959(12) 0.1033(15) 0.072(7) Uani 1 1 d U E .
H134 H -0.4335 0.0771 0.097 0.086 Uiso 1 1 calc R . .
C135 C -0.3744(19) 0.1436(12) 0.0950(14) 0.073(7) Uani 1 1 d U . .
H135 H -0.4456 0.1583 0.0792 0.088 Uiso 1 1 calc R E .
C136 C -0.2813(19) 0.1733(11) 0.1083(13) 0.067(7) Uani 1 1 d U E .
H136 H -0.2877 0.2072 0.1061 0.081 Uiso 1 1 calc R . .
C13 C -0.0723(17) 0.1807(7) 0.1435(12) 0.041(5) Uani 1 1 d . E .
H13A H -0.0917 0.2142 0.1538 0.05 Uiso 1 1 calc R . .
H13B H -0.0187 0.1692 0.1995 0.05 Uiso 1 1 calc R . .
N141 N -0.0172(16) 0.1811(6) 0.0746(10) 0.050(4) Uani 1 1 d DU . .
C142 C 0.0972(18) 0.1798(7) 0.0987(14) 0.055(5) Uani 1 1 d DU E .
N143 N 0.1172(15) 0.1838(6) 0.0171(11) 0.049(4) Uani 1 1 d U . .
C144 C 0.001(2) 0.1931(7) -0.1480(12) 0.049(4) Uani 1 1 d U . .
H144 H 0.0622 0.1937 -0.1716 0.059 Uiso 1 1 calc R E .
C145 C -0.106(2) 0.1974(7) -0.2037(14) 0.058(5) Uani 1 1 d DU E .
H145 H -0.1212 0.2004 -0.2665 0.069 Uiso 1 1 calc R . .
C146 C -0.1870(19) 0.1971(7) -0.1644(12) 0.052(4) Uani 1 1 d DU . .
H146 H -0.2603 0.2022 -0.2022 0.063 Uiso 1 1 calc R E .
C147 C -0.1750(18) 0.1899(7) -0.0726(13) 0.049(4) Uani 1 1 d DU E .
H147 H -0.238 0.1892 -0.0513 0.059 Uiso 1 1 calc R . .
C148 C -0.0694(17) 0.1840(7) -0.0147(11) 0.040(4) Uani 1 1 d DU E .
C149 C 0.0191(18) 0.1879(7) -0.0543(12) 0.041(4) Uani 1 1 d U E .
C14 C 0.2330(17) 0.1871(8) 0.0059(16) 0.057(5) Uani 1 1 d DU E .
H14A H 0.2884 0.1925 0.0646 0.068 Uiso 0.5 1 calc PR F 1
H14B H 0.2362 0.2144 -0.0334 0.068 Uiso 0.5 1 calc PR F 1
H14C H 0.2737 0.2147 0.0398 0.068 Uiso 0.5 1 d PR F 2
H14D H 0.2266 0.1919 -0.0579 0.068 Uiso 0.5 1 d PR F 2
C15 C 0.261(3) 0.1399(10) -0.036(2) 0.043(6) Uani 0.5 1 d PDU E 1
H15A H 0.1938 0.1284 -0.082 0.052 Uiso 0.5 1 calc PR E 1
H15B H 0.3195 0.146 -0.064 0.052 Uiso 0.5 1 calc PR E 1
C15' C 0.301(4) 0.1408(16) 0.044(3) 0.057(7) Uani 0.5 1 d PDU E 2
H15C H 0.3816 0.1472 0.0584 0.068 Uiso 0.5 1 calc PR E 2
H15D H 0.2852 0.1304 0.0996 0.068 Uiso 0.5 1 calc PR E 2
C20 C 0.124(4) 0.1026(16) 0.408(3) 0.055(7) Uani 0.5 1 d PU E 1
H20A H 0.1309 0.1131 0.349 0.066 Uiso 0.5 1 calc PR E 1
H20B H 0.0452 0.0959 0.4003 0.066 Uiso 0.5 1 calc PR E 1
C20' C 0.159(3) 0.1048(10) 0.475(2) 0.041(6) Uani 0.5 1 d PDU E 2
H20C H 0.1006 0.0975 0.5034 0.05 Uiso 0.5 1 calc PR E 2
H20D H 0.2242 0.1171 0.5215 0.05 Uiso 0.5 1 calc PR E 2
C21 C 0.1919(16) 0.0573(7) 0.4369(15) 0.051(5) Uani 1 1 d DU . .
H21A H 0.1966 0.0503 0.4997 0.061 Uiso 0.5 1 calc PR E 1
H21B H 0.1535 0.0301 0.3999 0.061 Uiso 0.5 1 calc PR E 1
H21C H 0.1875 0.0297 0.4754 0.061 Uiso 0.5 1 d PR E 2
H21D H 0.1389 0.0517 0.3771 0.061 Uiso 0.5 1 d PR E 2
N221 N 0.3050(12) 0.0616(5) 0.4288(9) 0.036(3) Uani 1 1 d U E .
C222 C 0.3229(15) 0.0666(7) 0.3502(11) 0.034(3) Uani 1 1 d U . .
N223 N 0.4323(12) 0.0659(5) 0.3638(9) 0.030(3) Uani 1 1 d DU E .
C224 C 0.5986(16) 0.0622(7) 0.5129(12) 0.039(3) Uani 1 1 d U . .
H224 H 0.6579 0.0637 0.4874 0.046 Uiso 1 1 calc R . .
C225 C 0.6140(18) 0.0577(7) 0.6031(12) 0.044(3) Uani 1 1 d U . .
H225 H 0.688 0.0549 0.6411 0.053 Uiso 1 1 calc R . .
C226 C 0.5283(16) 0.0570(7) 0.6427(13) 0.049(3) Uani 1 1 d DU . .
H226 H 0.5451 0.0561 0.7058 0.058 Uiso 1 1 calc R . .
C227 C 0.4196(16) 0.0574(7) 0.5900(12) 0.045(3) Uani 1 1 d DU E .
H227 H 0.3602 0.0552 0.6154 0.053 Uiso 1 1 calc R . .
C228 C 0.3992(16) 0.0613(7) 0.4971(12) 0.038(3) Uani 1 1 d U . .
C229 C 0.4898(15) 0.0642(7) 0.4639(11) 0.034(3) Uani 1 1 d U E .
C22 C 0.4907(15) 0.0699(7) 0.3010(10) 0.048(6) Uani 1 1 d D . .
H22A H 0.4379 0.0827 0.2458 0.058 Uiso 1 1 calc R E .
H22B H 0.5093 0.0369 0.2873 0.058 Uiso 1 1 calc R . .
C231 C 0.5909(14) 0.1492(7) 0.3104(12) 0.041(4) Uani 1 1 d DU . .
C232 C 0.5990(16) 0.1000(8) 0.3180(12) 0.049(6) Uani 1 1 d D E .
C233 C 0.703(2) 0.0776(13) 0.3362(14) 0.086(10) Uani 1 1 d . . .
H233 H 0.711 0.0437 0.3402 0.103 Uiso 1 1 calc R E .
C234 C 0.799(2) 0.1093(10) 0.3486(16) 0.077(7) Uani 1 1 d DU E .
H234 H 0.8713 0.096 0.3638 0.092 Uiso 1 1 calc R . .
C235 C 0.786(2) 0.1568(10) 0.3390(15) 0.077(6) Uani 1 1 d DU . .
H235 H 0.8483 0.177 0.3445 0.092 Uiso 1 1 calc R E .
C236 C 0.6823(19) 0.1760(10) 0.3214(16) 0.076(8) Uani 1 1 d DU E .
H236 H 0.6745 0.2099 0.3167 0.091 Uiso 1 1 calc R . .
C23 C 0.4815(14) 0.1776(7) 0.2884(11) 0.044(3) Uani 1 1 d DU E .
H23A H 0.4957 0.2109 0.2728 0.053 Uiso 1 1 calc R . .
H23B H 0.4278 0.1631 0.2354 0.053 Uiso 1 1 calc R . .
N241 N 0.4347(12) 0.1789(5) 0.3568(9) 0.031(2) Uani 1 1 d DU . .
C242 C 0.3210(15) 0.1824(6) 0.3438(12) 0.033(3) Uani 1 1 d U E .
N243 N 0.2963(13) 0.1855(6) 0.4196(10) 0.041(3) Uani 1 1 d U . .
C244 C 0.4167(16) 0.1943(7) 0.5762(13) 0.043(3) Uani 1 1 d U . .
H244 H 0.3578 0.1966 0.6022 0.052 Uiso 1 1 calc R E .
C245 C 0.5249(15) 0.1979(7) 0.6283(13) 0.040(3) Uani 1 1 d U E .
H245 H 0.5407 0.2022 0.6908 0.048 Uiso 1 1 calc R . .
C246 C 0.6172(16) 0.1953(7) 0.5889(12) 0.038(3) Uani 1 1 d U . .
H246 H 0.6921 0.1978 0.6252 0.046 Uiso 1 1 calc R E .
C247 C 0.5925(16) 0.1892(7) 0.5006(12) 0.038(3) Uani 1 1 d U E .
H247 H 0.6493 0.1866 0.4724 0.046 Uiso 1 1 calc R . .
C248 C 0.4772(16) 0.1867(7) 0.4496(13) 0.038(3) Uani 1 1 d U E .
C249 C 0.3951(17) 0.1874(7) 0.4882(13) 0.043(3) Uani 1 1 d U E .
C24 C 0.1861(18) 0.1886(8) 0.4303(16) 0.061(5) Uani 1 1 d DU E .
H24A H 0.1302 0.1938 0.3717 0.073 Uiso 0.5 1 calc PR G 1
H24B H 0.1824 0.2159 0.4697 0.073 Uiso 0.5 1 calc PR G 1
H24C H 0.1472 0.2159 0.3939 0.073 Uiso 0.5 1 d PR G 2
H24D H 0.1935 0.196 0.4935 0.073 Uiso 0.5 1 d PR G 2
C25 C 0.162(4) 0.1408(12) 0.472(3) 0.062(7) Uani 0.5 1 d PDU E 1
H25A H 0.2309 0.1303 0.5178 0.074 Uiso 0.5 1 calc PR E 1
H25B H 0.1053 0.1467 0.5028 0.074 Uiso 0.5 1 calc PR E 1
C25' C 0.115(3) 0.1447(13) 0.404(2) 0.042(7) Uani 0.5 1 d PDU E 2
H25C H 0.1173 0.1334 0.3451 0.051 Uiso 0.5 1 calc PR E 2
H25D H 0.0375 0.1525 0.4003 0.051 Uiso 0.5 1 calc PR E 2
O101 O 0.945(2) 0.2683(14) 0.3218(16) 0.189(14) Uani 1 1 d U . .
H101 H 0.8788 0.276 0.2952 0.284 Uiso 1 1 calc R . .
C101 C 1.012(3) 0.313(2) 0.356(2) 0.199(17) Uani 1 1 d U . .
H10E H 1.0183 0.3172 0.4194 0.299 Uiso 1 1 calc R . .
H10F H 0.9741 0.3408 0.3224 0.299 Uiso 1 1 calc R . .
H10G H 1.0856 0.3097 0.3486 0.299 Uiso 1 1 calc R . .
O201 O 0.3732(16) 0.4442(7) 0.0874(13) 0.122(7) Uani 1 1 d U . .
H201 H 0.43 0.4592 0.085 0.183 Uiso 1 1 calc RD . .
C201 C 0.396(3) 0.3908(11) 0.0909(19) 0.113(10) Uani 1 1 d U . .
H20E H 0.4492 0.3837 0.0581 0.17 Uiso 1 1 calc R . .
H20F H 0.3268 0.3735 0.0638 0.17 Uiso 1 1 calc R . .
H20G H 0.4271 0.3808 0.1532 0.17 Uiso 1 1 calc R . .
O301 O 0.4687(15) 0.2556(7) 0.1135(10) 0.093(6) Uani 1 1 d DU . .
H301 H 0.5339 0.2626 0.1433 0.139 Uiso 1 1 calc R . .
C301 C 0.445(3) 0.2760(14) 0.0342(18) 0.156(14) Uani 1 1 d DU . .
H30A H 0.38 0.2966 0.0251 0.234 Uiso 1 1 calc R . .
H30B H 0.43 0.2511 -0.012 0.234 Uiso 1 1 calc R . .
H30C H 0.5087 0.2953 0.0307 0.234 Uiso 1 1 calc R . .

loop_
_atom_site_aniso_label
_atom_site_aniso_U_11
_atom_site_aniso_U_22
_atom_site_aniso_U_33
_atom_site_aniso_U_23
_atom_site_aniso_U_13
_atom_site_aniso_U_12
Au1 0.0309(4) 0.0428(5) 0.0331(4) 0.0062(4) -0.0019(3) 0.0019(4)
Au2 0.0682(7) 0.0417(5) 0.0472(5) 0.0017(4) 0.0002(5) -0.0116(5)
Br1 0.062(3) 0.110(4) 0.102(4) -0.017(3) 0.044(3) -0.018(2)
Br2 0.076(5) 0.118(6) 0.081(5) 0.025(4) 0.016(4) 0.018(4)
Br3 0.46(7) 0.28(4) 0.39(6) 0.00(4) 0.29(6) -0.15(4)
Br4 0.072(9) 0.062(9) 0.189(17) 0.000(8) 0.092(10) 0.002(6)
Br5 0.20(2) 0.56(6) 0.26(3) 0.25(3) 0.09(2) 0.13(3)
C10 0.027(13) 0.057(11) 0.046(13) 0.002(12) 0.020(13) -0.001(10)
C10' 0.039(14) 0.060(11) 0.074(15) 0.002(12) 0.023(14) 0.003(12)
C11 0.036(10) 0.048(10) 0.058(11) -0.001(9) 0.019(9) 0.010(8)
N121 0.021(5) 0.035(6) 0.031(5) 0.000(5) 0.002(4) 0.005(5)
C122 0.027(6) 0.031(7) 0.027(5) 0.002(6) 0.004(5) 0.013(6)
N123 0.022(5) 0.031(6) 0.030(5) 0.001(5) 0.003(4) 0.011(5)
C124 0.024(5) 0.043(7) 0.033(6) 0.005(6) 0.003(5) 0.007(6)
C125 0.029(6) 0.047(7) 0.031(6) 0.002(6) -0.005(5) 0.008(6)
C126 0.027(6) 0.040(7) 0.023(6) -0.002(6) -0.008(5) 0.012(6)
C127 0.024(6) 0.037(7) 0.029(5) -0.002(6) 0.002(5) 0.005(6)
C128 0.019(5) 0.031(6) 0.026(5) 0.004(5) 0.000(4) 0.007(5)
C129 0.024(5) 0.035(6) 0.028(5) 0.003(5) 0.002(4) 0.007(5)
C12 0.051(13) 0.037(12) 0.027(9) 0.011(9) 0.013(9) -0.012(10)
C131 0.046(14) 0.066(16) 0.014(9) 0.005(9) -0.002(9) -0.004(11)
C132 0.030(12) 0.070(16) 0.024(10) 0.000(9) 0.008(9) -0.023(11)
C133 0.044(14) 0.095(19) 0.044(12) -0.019(13) 0.021(11) -0.014(13)
C134 0.054(13) 0.122(17) 0.045(12) -0.014(12) 0.023(11) -0.014(13)
C135 0.027(11) 0.16(2) 0.031(10) 0.006(13) 0.009(10) 0.038(12)
C136 0.047(12) 0.12(2) 0.027(10) 0.008(11) 0.003(10) 0.039(12)
C13 0.054(14) 0.040(12) 0.039(11) -0.009(9) 0.026(11) -0.014(10)
N141 0.088(9) 0.034(8) 0.026(6) 0.010(6) 0.017(6) 0.009(8)
C142 0.087(10) 0.026(9) 0.040(7) -0.002(8) 0.001(8) 0.016(10)
N143 0.067(8) 0.030(8) 0.044(7) 0.004(7) 0.008(6) -0.001(8)
C144 0.084(10) 0.039(10) 0.031(7) 0.006(8) 0.028(7) -0.006(9)
C145 0.094(12) 0.044(10) 0.032(8) -0.001(8) 0.013(6) 0.000(10)
C146 0.075(10) 0.043(10) 0.030(7) -0.009(8) 0.001(7) 0.003(9)
C147 0.066(8) 0.040(10) 0.039(7) 0.003(8) 0.012(7) 0.007(9)
C148 0.066(8) 0.031(8) 0.022(6) 0.000(7) 0.013(5) -0.002(8)
C149 0.067(8) 0.028(8) 0.031(6) 0.005(7) 0.018(6) -0.002(8)
C14 0.042(11) 0.057(10) 0.077(12) 0.006(10) 0.027(10) 0.000(9)
C15 0.029(13) 0.061(11) 0.048(14) 0.006(11) 0.026(12) -0.007(12)
C15' 0.038(14) 0.057(11) 0.079(15) 0.002(13) 0.024(14) 0.000(11)
C20 0.036(14) 0.058(11) 0.068(15) -0.006(13) 0.011(14) 0.004(11)
C20' 0.023(13) 0.061(12) 0.041(13) 0.002(11) 0.011(12) 0.004(12)
C21 0.035(10) 0.054(10) 0.063(11) 0.003(9) 0.013(9) 0.002(9)
N221 0.035(5) 0.040(6) 0.032(5) 0.007(6) 0.009(5) 0.007(6)
C222 0.033(6) 0.038(7) 0.032(5) 0.010(6) 0.011(5) 0.021(6)
N223 0.033(5) 0.024(5) 0.034(5) 0.008(5) 0.013(4) 0.017(5)
C224 0.042(6) 0.037(7) 0.031(6) 0.003(6) 0.003(5) 0.014(6)
C225 0.051(7) 0.044(8) 0.033(6) -0.001(6) 0.005(5) 0.014(7)
C226 0.064(7) 0.048(8) 0.031(6) 0.000(6) 0.011(5) 0.019(7)
C227 0.058(7) 0.045(7) 0.031(5) 0.004(6) 0.014(5) 0.013(7)
C228 0.043(5) 0.038(6) 0.032(5) 0.009(5) 0.008(5) 0.014(6)
C229 0.037(5) 0.031(6) 0.030(5) 0.008(5) 0.007(4) 0.014(6)
C22 0.087(17) 0.029(11) 0.016(9) 0.008(8) -0.005(10) 0.001(11)
C231 0.032(8) 0.057(10) 0.033(8) 0.001(7) 0.009(7) -0.014(7)
C232 0.040(13) 0.089(18) 0.021(10) 0.001(10) 0.016(10) -0.008(12)
C233 0.053(16) 0.17(3) 0.035(12) 0.001(16) 0.017(12) 0.038(19)
C234 0.067(10) 0.104(10) 0.063(9) -0.004(8) 0.024(8) 0.000(8)
C235 0.072(12) 0.110(11) 0.051(10) -0.009(10) 0.022(10) -0.016(11)
C236 0.058(13) 0.108(16) 0.070(13) -0.015(12) 0.032(12) -0.030(12)
C23 0.043(7) 0.043(8) 0.036(7) 0.012(6) -0.003(6) -0.004(6)
N241 0.023(5) 0.025(5) 0.037(4) 0.008(4) -0.005(4) 0.016(4)
C242 0.024(5) 0.029(6) 0.042(5) -0.003(5) 0.004(5) 0.021(5)
N243 0.036(5) 0.039(6) 0.045(6) 0.002(6) 0.007(5) 0.009(6)
C244 0.037(6) 0.042(7) 0.048(6) -0.001(6) 0.010(6) 0.012(6)
C245 0.035(7) 0.045(8) 0.042(6) -0.003(6) 0.013(5) 0.015(6)
C246 0.040(6) 0.044(7) 0.034(6) -0.008(6) 0.017(5) 0.014(6)
C247 0.038(6) 0.041(7) 0.033(6) -0.003(6) 0.006(5) 0.013(6)
C248 0.034(5) 0.033(6) 0.042(5) 0.001(5) 0.004(4) 0.013(6)
C249 0.039(6) 0.039(6) 0.046(5) 0.002(6) 0.006(5) 0.011(6)
C24 0.051(12) 0.052(10) 0.075(12) -0.013(10) 0.011(10) 0.008(9)
C25 0.048(15) 0.063(12) 0.075(16) -0.013(12) 0.020(14) 0.005(13)
C25' 0.027(14) 0.056(11) 0.038(13) -0.005(12) 0.000(12) 0.008(10)
O101 0.12(2) 0.34(4) 0.085(17) 0.00(2) -0.001(16) -0.04(2)
C101 0.12(3) 0.39(5) 0.07(2) -0.06(3) -0.01(2) -0.05(3)
O201 0.152(19) 0.101(14) 0.103(14) 0.009(13) 0.023(14) 0.007(14)
C201 0.13(2) 0.112(17) 0.073(17) 0.011(17) -0.010(17) 0.04(2)
O301 0.071(12) 0.142(17) 0.047(9) 0.012(10) -0.010(9) -0.029(12)
C301 0.12(2) 0.19(3) 0.12(2) 0.09(2) -0.02(2) -0.05(2)

loop_
_atom_type_symbol
_atom_type_description
_atom_type_scat_dispersion_real
_atom_type_scat_dispersion_imag
_atom_type_scat_source
C C 0.0033 0.0016 'International Tables Vol C Tables 4.2.6.8 and 6.1.1.4'
H H 0 0 'International Tables Vol C Tables 4.2.6.8 and 6.1.1.4'
N N 0.0061 0.0033 'International Tables Vol C Tables 4.2.6.8 and 6.1.1.4'
Br Br -0.2901 2.4595 'International Tables Vol C Tables 4.2.6.8 and 6.1.1.4'
Au Au -2.0133 8.8022 'International Tables Vol C Tables 4.2.6.8 and 6.1.1.4'
O O 0.0106 0.006 'International Tables Vol C Tables 4.2.6.8 and 6.1.1.4'

loop_
_geom_angle_atom_site_label_1
_geom_angle_atom_site_label_2
_geom_angle_atom_site_label_3
_geom_angle
C122 Au1 C222 176.5(8)
C122 Au1 Au2 88.8(5)
C222 Au1 Au2 92.3(5)
C142 Au2 C242 176.3(7)
C142 Au2 Au1 93.2(6)
C242 Au2 Au1 90.5(5)
C11 C10 C15 112(3)
C11 C10 H10A 109.2
C15 C10 H10A 109.2
C11 C10 H10B 109.2
C15 C10 H10B 109.2
H10A C10 H10B 107.9
C15' C10' C11 108(3)
C15' C10' H10C 110
C11 C10' H10C 110
C15' C10' H10D 110
C11 C10' H10D 110
H10C C10' H10D 108.4
N121 C11 C10 114(2)
N121 C11 C10' 112(2)
N121 C11 H11A 108.8
C10 C11 H11A 108.8
N121 C11 H11B 108.8
C10 C11 H11B 108.8
H11A C11 H11B 107.7
N121 C11 H11C 108.6
C10' C11 H11C 108.8
N121 C11 H11D 108.9
C10' C11 H11D 110.1
H11C C11 H11D 107.8
C122 N121 C128 109.2(13)
C122 N121 C11 128.0(15)
C128 N121 C11 122.8(14)
N123 C122 N121 109.0(14)
N123 C122 Au1 128.1(12)
N121 C122 Au1 122.8(12)
C122 N123 C129 109.7(14)
C122 N123 C12 121.9(14)
C129 N123 C12 128.2(14)
C129 C124 C125 118.4(17)
C129 C124 H124 120.8
C125 C124 H124 120.8
C124 C125 C126 120.2(16)
C124 C125 H125 119.9
C126 C125 H125 119.9
C127 C126 C125 123.3(16)
C127 C126 H126 118.3
C125 C126 H126 118.3
C128 C127 C126 113.6(17)
C128 C127 H127 123.2
C126 C127 H127 123.2
C127 C128 C129 126.5(16)
C127 C128 N121 129.9(16)
C129 C128 N121 103.5(13)
N123 C129 C124 133.7(16)
N123 C129 C128 108.5(14)
C124 C129 C128 117.8(15)
N123 C12 C132 115.3(14)
N123 C12 H12A 108.5
C132 C12 H12A 108.5
N123 C12 H12B 108.5
C132 C12 H12B 108.5
H12A C12 H12B 107.5
C132 C131 C136 121(2)
C132 C131 C13 119.3(19)
C136 C131 C13 119(2)
C133 C132 C131 116(2)
C133 C132 C12 117(2)
C131 C132 C12 127.3(18)
C134 C133 C132 125(3)
C134 C133 H133 117.5
C132 C133 H133 117.5
C135 C134 C133 117(3)
C135 C134 H134 121.5
C133 C134 H134 121.5
C134 C135 C136 124(2)
C134 C135 H135 118.1
C136 C135 H135 118.1
C135 C136 C131 117(3)
C135 C136 H136 121.6
C131 C136 H136 121.6
N141 C13 C131 116.5(16)
N141 C13 H13A 108.2
C131 C13 H13A 108.2
N141 C13 H13B 108.2
C131 C13 H13B 108.2
H13A C13 H13B 107.3
C148 N141 C142 115.5(18)
C148 N141 C13 125.2(18)
C142 N141 C13 119.3(17)
N141 C142 N143 102.0(17)
N141 C142 Au2 130.1(16)
N143 C142 Au2 127.6(16)
C142 N143 C149 112.7(17)
C142 N143 C14 123.9(18)
C149 N143 C14 123.3(16)
C145 C144 C149 119(2)
C145 C144 H144 120.4
C149 C144 H144 120.4
C146 C145 C144 116.4(19)
C146 C145 H145 121.8
C144 C145 H145 121.8
C145 C146 C147 127(2)
C145 C146 H146 116.5
C147 C146 H146 116.5
C148 C147 C146 118(2)
C148 C147 H147 120.8
C146 C147 H147 120.8
N141 C148 C147 139.5(19)
N141 C148 C149 104.5(17)
C147 C148 C149 115.4(17)
N143 C149 C144 131(2)
N143 C149 C148 105.2(15)
C144 C149 C148 123(2)
N143 C14 C15 110(2)
N143 C14 C15' 110(2)
N143 C14 H14A 109.7
C15 C14 H14A 109.7
N143 C14 H14B 109.7
C15 C14 H14B 109.7
H14A C14 H14B 108.2
N143 C14 H14C 110.2
C15' C14 H14C 107.2
N143 C14 H14D 109.5
C15' C14 H14D 111.8
H14C C14 H14D 108.2
C10 C15 C14 110(3)
C10 C15 H15A 109.7
C14 C15 H15A 109.7
C10 C15 H15B 109.7
C14 C15 H15B 109.7
H15A C15 H15B 108.2
C10' C15' C14 107(3)
C10' C15' H15C 110.4
C14 C15' H15C 110.4
C10' C15' H15D 110.4
C14 C15' H15D 110.4
H15C C15' H15D 108.6
C25 C20 C21 111(4)
C25 C20 H20A 109.4
C21 C20 H20A 109.4
C25 C20 H20B 109.4
C21 C20 H20B 109.4
H20A C20 H20B 108
C25' C20' C21 115(3)
C25' C20' H20C 108.6
C21 C20' H20C 108.6
C25' C20' H20D 108.6
C21 C20' H20D 108.6
H20C C20' H20D 107.6
N221 C21 C20 112(2)
N221 C21 C20' 110(2)
N221 C21 H21A 109.2
C20 C21 H21A 109.2
N221 C21 H21B 109.2
C20 C21 H21B 109.2
H21A C21 H21B 107.9
N221 C21 H21C 110.2
C20' C21 H21C 110.9
N221 C21 H21D 109.2
C20' C21 H21D 108.3
H21C C21 H21D 108.2
C222 N221 C228 112.8(16)
C222 N221 C21 121.7(16)
C228 N221 C21 125.5(15)
N221 C222 N223 107.8(15)
N221 C222 Au1 129.9(14)
N223 C222 Au1 121.9(12)
C222 N223 C22 128.6(15)
C222 N223 C229 108.6(14)
C22 N223 C229 122.6(14)
C229 C224 C225 113.3(19)
C229 C224 H224 123.3
C225 C224 H224 123.3
C224 C225 C226 124.5(19)
C224 C225 H225 117.7
C226 C225 H225 117.7
C227 C226 C225 119.8(18)
C227 C226 H226 120.1
C225 C226 H226 120.1
C226 C227 C228 117.8(19)
C226 C227 H227 121.1
C228 C227 H227 121.1
N221 C228 C229 109.3(15)
N221 C228 C227 132.2(19)
C229 C228 C227 118.4(17)
C224 C229 C228 126.0(17)
C224 C229 N223 132.5(16)
C228 C229 N223 101.3(14)
N223 C22 C232 122.8(14)
N223 C22 H22A 106.6
C232 C22 H22A 106.6
N223 C22 H22B 106.6
C232 C22 H22B 106.6
H22A C22 H22B 106.6
C236 C231 C232 120(2)
C236 C231 C23 115(2)
C232 C231 C23 124.7(18)
C231 C232 C233 120(2)
C231 C232 C22 118.9(19)
C233 C232 C22 121(2)
C232 C233 C234 116(3)
C232 C233 H233 121.8
C234 C233 H233 121.8
C235 C234 C233 121(3)
C235 C234 H234 119.5
C233 C234 H234 119.5
C234 C235 C236 119(3)
C234 C235 H235 120.3
C236 C235 H235 120.3
C231 C236 C235 123(3)
C231 C236 H236 118.6
C235 C236 H236 118.6
N241 C23 C231 113.8(14)
N241 C23 H23A 108.8
C231 C23 H23A 108.8
N241 C23 H23B 108.8
C231 C23 H23B 108.8
H23A C23 H23B 107.7
C23 N241 C242 123.5(15)
C23 N241 C248 133.8(16)
C242 N241 C248 101.5(15)
N243 C242 N241 112.5(16)
N243 C242 Au2 125.5(13)
N241 C242 Au2 122.0(13)
C242 N243 C249 107.7(16)
C242 N243 C24 126.8(17)
C249 N243 C24 125.4(17)
C249 C244 C245 119(2)
C249 C244 H244 120.5
C245 C244 H244 120.5
C244 C245 C246 121.2(18)
C244 C245 H245 119.4
C246 C245 H245 119.4
C247 C246 C245 118.1(18)
C247 C246 H246 121
C245 C246 H246 121
C246 C247 C248 117.9(19)
C246 C247 H247 121
C248 C247 H247 121
C249 C248 N241 111.0(17)
C249 C248 C247 122.4(18)
N241 C248 C247 126.3(18)
C244 C249 C248 121(2)
C244 C249 N243 132(2)
C248 C249 N243 106.6(17)
N243 C24 C25' 116(2)
N243 C24 C25 108(2)
N243 C24 H24A 110.1
C25 C24 H24A 110.1
N243 C24 H24B 110.1
C25 C24 H24B 110.1
H24A C24 H24B 108.4
N243 C24 H24C 107.9
C25' C24 H24C 108.5
N243 C24 H24D 108.7
C25' C24 H24D 108.2
H24C C24 H24D 107.6
C20 C25 C24 113(4)
C20 C25 H25A 108.9
C24 C25 H25A 108.9
C20 C25 H25B 108.9
C24 C25 H25B 108.9
H25A C25 H25B 107.7
C24 C25' C20' 110(3)
C24 C25' H25C 109.7
C20' C25' H25C 109.7
C24 C25' H25D 109.7
C20' C25' H25D 109.7
H25C C25' H25D 108.2
C101 O101 H101 109.5
O101 C101 H10E 109.5
O101 C101 H10F 109.5
H10E C101 H10F 109.5
O101 C101 H10G 109.5
H10E C101 H10G 109.5
H10F C101 H10G 109.5
C201 O201 H201 109.5
O201 C201 H20E 109.5
O201 C201 H20F 109.5
H20E C201 H20F 109.5
O201 C201 H20G 109.5
H20E C201 H20G 109.5
H20F C201 H20G 109.5
C301 O301 H301 109.5
O301 C301 H30A 109.5
O301 C301 H30B 109.5
H30A C301 H30B 109.5
O301 C301 H30C 109.5
H30A C301 H30C 109.5
H30B C301 H30C 109.5

loop_
_geom_bond_atom_site_label_1
_geom_bond_atom_site_label_2
_geom_bond_distance
Au1 C122 2.021(16)
Au1 C222 2.035(17)
Au1 Au2 3.1301(11)
Au2 C142 1.97(2)
Au2 C242 2.077(18)
C10 C11 1.49(4)
C10 C15 1.549(19)
C10 H10A 0.99
C10 H10B 0.99
C10' C15' 1.537(19)
C10' C11 1.553(19)
C10' H10C 0.99
C10' H10D 0.99
C11 N121 1.46(2)
C11 H11A 0.99
C11 H11B 0.99
C11 H11C 0.99
C11 H11D 0.99
N121 C122 1.36(2)
N121 C128 1.44(2)
C122 N123 1.32(2)
N123 C129 1.39(2)
N123 C12 1.44(2)
C124 C129 1.39(2)
C124 C125 1.40(2)
C124 H124 0.95
C125 C126 1.40(2)
C125 H125 0.95
C126 C127 1.39(2)
C126 H126 0.95
C127 C128 1.37(2)
C127 H127 0.95
C128 C129 1.41(2)
C12 C132 1.48(3)
C12 H12A 0.99
C12 H12B 0.99
C131 C132 1.40(3)
C131 C136 1.41(3)
C131 C13 1.53(3)
C132 C133 1.38(3)
C133 C134 1.38(3)
C133 H133 0.95
C134 C135 1.34(3)
C134 H134 0.95
C135 C136 1.40(4)
C135 H135 0.95
C136 H136 0.95
C13 N141 1.45(2)
C13 H13A 0.99
C13 H13B 0.99
N141 C148 1.36(2)
N141 C142 1.380(17)
C142 N143 1.38(3)
N143 C149 1.41(2)
N143 C14 1.53(3)
C144 C145 1.38(3)
C144 C149 1.43(2)
C144 H144 0.95
C145 C146 1.35(2)
C145 H145 0.95
C146 C147 1.42(3)
C146 H146 0.95
C147 C148 1.38(2)
C147 H147 0.95
C148 C149 1.43(3)
C14 C15 1.551(19)
C14 C15' 1.57(5)
C14 H14A 0.99
C14 H14B 0.99
C14 H14C 0.99
C14 H14D 0.99
C15 H15A 0.99
C15 H15B 0.99
C15' H15C 0.99
C15' H15D 0.99
C20 C25 1.45(6)
C20 C21 1.52(5)
C20 H20A 0.99
C20 H20B 0.99
C20' C25' 1.551(19)
C20' C21 1.558(18)
C20' H20C 0.99
C20' H20D 0.99
C21 N221 1.48(2)
C21 H21A 0.99
C21 H21B 0.99
C21 H21C 0.99
C21 H21D 0.99
N221 C222 1.33(2)
N221 C228 1.34(2)
C222 N223 1.33(2)
N223 C22 1.401(15)
N223 C229 1.52(2)
C224 C229 1.36(2)
C224 C225 1.38(2)
C224 H224 0.95
C225 C226 1.40(3)
C225 H225 0.95
C226 C227 1.38(2)
C226 H226 0.95
C227 C228 1.41(2)
C227 H227 0.95
C228 C229 1.39(3)
C22 C232 1.556(16)
C22 H22A 0.99
C22 H22B 0.99
C231 C236 1.34(3)
C231 C232 1.38(3)
C231 C23 1.540(16)
C232 C233 1.41(3)
C233 C234 1.46(4)
C233 H233 0.95
C234 C235 1.34(2)
C234 H234 0.95
C235 C236 1.36(2)
C235 H235 0.95
C236 H236 0.95
C23 N241 1.372(15)
C23 H23A 0.99
C23 H23B 0.99
N241 C242 1.39(2)
N241 C248 1.41(2)
C242 N243 1.32(2)
N243 C249 1.39(2)
N243 C24 1.45(3)
C244 C249 1.34(3)
C244 C245 1.37(3)
C244 H244 0.95
C245 C246 1.47(2)
C245 H245 0.95
C246 C247 1.34(2)
C246 H246 0.95
C247 C248 1.44(2)
C247 H247 0.95
C248 C249 1.35(3)
C24 C25' 1.50(4)
C24 C25 1.556(19)
C24 H24A 0.99
C24 H24B 0.99
C24 H24C 0.99
C24 H24D 0.99
C25 H25A 0.99
C25 H25B 0.99
C25' H25C 0.99
C25' H25D 0.99
O101 C101 1.51(5)
O101 H101 0.84
C101 H10E 0.98
C101 H10F 0.98
C101 H10G 0.98
O201 C201 1.52(3)
O201 H201 0.84
C201 H20E 0.98
C201 H20F 0.98
C201 H20G 0.98
O301 C301 1.320(17)
O301 H301 0.84
C301 H30A 0.98
C301 H30B 0.98
C301 H30C 0.98

loop_
_geom_hbond_atom_site_label_D
_geom_hbond_atom_site_label_H
_geom_hbond_atom_site_label_A
_geom_hbond_distance_DH
_geom_hbond_distance_HA
_geom_hbond_distance_DA
_geom_hbond_angle_DHA
O101 H101 Br1 0.84 2.24 3.07(3) 174.8
O201 H201 Br4 0.84 2.15 2.982(16) 172.7
O201 H201 Br3 0.84 2.1 2.831(18) 144.9
O301 H301 Br1 0.84 2.34 3.167(17) 169
